data_2213209
loop_
_publ_author_name
'Wang, Duo-Zhi'
'Tong, Xiao-Lan'
'Li, Jian-Rong'

_publ_section_title
;Bis[\m-<i>N</i>-(1,3,4-thiadiazol-2-yl)pyridine-3-carboxamide-\k^2^<i>N</i>^1^,<i>N</i>^3^]disilver(I)
 bis(perchlorate)
;
_journal_coeditor_code CI2325
_journal_issue 5
_journal_name_full 'Acta Crystallographica Section E'
_journal_page_first m1294
_journal_page_last m1296
_journal_paper_doi 10.1107/S1600536807016066
_journal_volume 63
_journal_year 2007
_chemical_formula_iupac '[Ag2 (C8 H6 N4 O S)2] (Cl O4)2'
_chemical_formula_moiety 'C16 H12 Ag2 N8 O2 S2 2+, 2Cl1 O4 -'
_chemical_formula_sum 'C16 H12 Ag2 Cl2 N8 O10 S2'
_chemical_formula_weight 827.10
_chemical_name_systematic
;
Bis[\m-N-(1,3,4-thiadiazol-2-yl)pyridine-3-carboxamide-
\k^2^N^1^,N^3^]disilver(I) bis(perchlorate)
;
_space_group_IT_number 2
_symmetry_cell_setting triclinic
_symmetry_space_group_name_Hall '-P 1'
_symmetry_space_group_name_H-M 'P -1'
_atom_sites_solution_hydrogens geom
_atom_sites_solution_primary direct
_atom_sites_solution_secondary difmap
_cell_angle_alpha 85.374(3)
_cell_angle_beta 74.614(3)
_cell_angle_gamma 76.403(3)
_cell_formula_units_Z 1
_cell_length_a 7.7234(14)
_cell_length_b 7.9089(15)
_cell_length_c 10.4790(19)
_cell_measurement_reflns_used 1705
_cell_measurement_temperature 293(2)
_cell_measurement_theta_max 26.37
_cell_measurement_theta_min 2.65
_cell_volume 599.74(19)
_computing_cell_refinement 'SAINT (Bruker, 1998)'
_computing_data_collection 'SMART (Bruker, 1998)'
_computing_data_reduction SAINT
_computing_molecular_graphics 'SHELXTL (Bruker, 1998)'
_computing_publication_material 'SHELXTL and PLATON (Spek, 2003)'
_computing_structure_refinement 'SHELXL97 (Sheldrick, 1997)'
_computing_structure_solution 'SHELXS97 (Sheldrick, 1997)'
_diffrn_ambient_temperature 293(2)
_diffrn_measured_fraction_theta_full 0.985
_diffrn_measured_fraction_theta_max 0.986
_diffrn_measurement_device_type 'Bruker SMART 1000 CCD area-detector'
_diffrn_measurement_method '\f and \w'
_diffrn_radiation_monochromator graphite
_diffrn_radiation_source 'fine-focus sealed tube'
_diffrn_radiation_type MoK\a
_diffrn_radiation_wavelength 0.71073
_diffrn_reflns_av_R_equivalents 0.0185
_diffrn_reflns_av_sigmaI/netI 0.0394
_diffrn_reflns_limit_h_max 9
_diffrn_reflns_limit_h_min -6
_diffrn_reflns_limit_k_max 9
_diffrn_reflns_limit_k_min -7
_diffrn_reflns_limit_l_max 13
_diffrn_reflns_limit_l_min -12
_diffrn_reflns_number 3416
_diffrn_reflns_theta_full 26.43
_diffrn_reflns_theta_max 26.39
_diffrn_reflns_theta_min 2.02
_diffrn_standards_number 0
_exptl_absorpt_coefficient_mu 2.103
_exptl_absorpt_correction_T_max 1.0000
_exptl_absorpt_correction_T_min 0.9578
_exptl_absorpt_correction_type multi-scan
_exptl_absorpt_process_details '(SADABS; Bruker, 1998)'
_exptl_crystal_colour Colourless
_exptl_crystal_density_diffrn 2.290
_exptl_crystal_density_method 'not measured'
_exptl_crystal_description Block
_exptl_crystal_F_000 404
_exptl_crystal_size_max 0.20
_exptl_crystal_size_mid 0.20
_exptl_crystal_size_min 0.18
_refine_diff_density_max 0.620
_refine_diff_density_min -0.409
_refine_ls_extinction_method none
_refine_ls_goodness_of_fit_ref 1.034
_refine_ls_hydrogen_treatment constr
_refine_ls_matrix_type full
_refine_ls_number_parameters 181
_refine_ls_number_reflns 2415
_refine_ls_number_restraints 0
_refine_ls_restrained_S_all 1.034
_refine_ls_R_factor_all 0.0420
_refine_ls_R_factor_gt 0.0299
_refine_ls_shift/su_max 0.001
_refine_ls_shift/su_mean 0.000
_refine_ls_structure_factor_coef Fsqd
_refine_ls_weighting_details 'calc w=1/[\s^2^(Fo^2^)+(0.0333P)^2^+0.1220P] where P=(Fo^2^+2Fc^2^)/3'
_refine_ls_weighting_scheme calc
_refine_ls_wR_factor_gt 0.0660
_refine_ls_wR_factor_ref 0.0714
_reflns_number_gt 1994
_reflns_number_total 2415
_reflns_threshold_expression I>2\s(I)
_cod_data_source_file ci2325.cif
_cod_data_source_block I
_cod_depositor_comments
;
The following automatic conversions were performed:
'_geom_bond_publ_flag' value 'Yes' changed to 'yes' according to
'/home/saulius/struct/CIF-dictionaries/cif_core.dic' dictionary named
'cif_core.dic' version 2.4.1 from 2010-06-29 (6
times).

'_geom_angle_publ_flag' value 'Yes' changed to 'yes' according to
'/home/saulius/struct/CIF-dictionaries/cif_core.dic' dictionary named
'cif_core.dic' version 2.4.1 from 2010-06-29.

'_geom_hbond_publ_flag'
value 'Yes' changed to 'yes' according to
'/home/saulius/struct/CIF-dictionaries/cif_core.dic' dictionary named
'cif_core.dic' version 2.4.1 from 2010-06-29 (2 times).

Automatic conversion script
Id: cif_fix_enum 1527 2010-12-29 10:47:43Z saulius 

The following automatic conversions were performed:

'_geom_bond_publ_flag' value 'Yes' changed to 'yes' according to
/home/saulius/struct/CIF-dictionaries/cif_core.dic dictionary named
'cif_core.dic' version 2.4.1 from 2010-06-29 (6
times).

'_geom_angle_publ_flag' value 'Yes' changed to 'yes'
according to /home/saulius/struct/CIF-dictionaries/cif_core.dic
dictionary named 'cif_core.dic' version 2.4.1 from
2010-06-29.

'_geom_hbond_publ_flag' value 'Yes' changed to 'yes'
according to /home/saulius/struct/CIF-dictionaries/cif_core.dic
dictionary named 'cif_core.dic' version 2.4.1 from 2010-06-29 (2
times).

Automatic conversion script
Id: cif_fix_values 1715 2011-07-08 13:25:40Z adriana 
;
_cod_database_code 2213209
_cod_database_fobs_code 2213209

loop_
_symmetry_equiv_pos_as_xyz
'x, y, z'
'-x, -y, -z'

loop_
_atom_site_type_symbol
_atom_site_label
_atom_site_fract_x
_atom_site_fract_y
_atom_site_fract_z
_atom_site_U_iso_or_equiv
_atom_site_adp_type
_atom_site_calc_flag
_atom_site_refinement_flags
_atom_site_occupancy
Ag Ag1 0.13338(4) 0.59636(4) 0.37998(3) 0.03732(12) Uani d . 1
S S1 0.56064(13) 0.73872(14) 1.00028(9) 0.0382(2) Uani d . 1
Cl Cl1 0.37339(11) 0.25690(11) 0.63588(8) 0.0288(2) Uani d . 1
O O1 0.2471(4) 0.8723(4) 0.9316(3) 0.0557(9) Uani d . 1
O O2 0.4601(5) 0.0779(4) 0.6270(4) 0.0704(10) Uani d . 1
O O3 0.1884(4) 0.2796(5) 0.7118(3) 0.0683(10) Uani d . 1
O O4 0.4727(4) 0.3454(4) 0.6950(3) 0.0555(8) Uani d . 1
O O5 0.3712(4) 0.3317(4) 0.5063(3) 0.0506(8) Uani d . 1
N N1 0.0564(4) 0.7500(4) 0.5590(3) 0.0286(7) Uani d . 1
N N2 0.4578(4) 0.7023(4) 0.7762(3) 0.0288(7) Uani d . 1
H H2B 0.4837 0.6614 0.6981 0.035 Uiso calc R 1
N N3 0.7500(4) 0.5535(4) 0.7996(3) 0.0302(7) Uani d . 1
N N4 0.8605(4) 0.5313(5) 0.8869(3) 0.0405(8) Uani d . 1
C C1 0.1812(4) 0.7319(5) 0.6311(3) 0.0282(8) Uani d . 1
H H1A 0.2919 0.6508 0.6047 0.034 Uiso calc R 1
C C2 -0.1032(5) 0.8660(5) 0.6004(3) 0.0301(8) Uani d . 1
H H2A -0.1914 0.8796 0.5525 0.036 Uiso calc R 1
C C3 -0.1425(5) 0.9654(5) 0.7099(4) 0.0347(9) Uani d . 1
H H3A -0.2549 1.0447 0.7346 0.042 Uiso calc R 1
C C4 -0.0155(5) 0.9480(5) 0.7831(4) 0.0330(8) Uani d . 1
H H4A -0.0407 1.0142 0.8580 0.040 Uiso calc R 1
C C5 0.1522(4) 0.8284(5) 0.7423(3) 0.0257(7) Uani d . 1
C C6 0.2863(5) 0.8067(5) 0.8250(3) 0.0299(8) Uani d . 1
C C7 0.5890(4) 0.6604(4) 0.8462(3) 0.0252(7) Uani d . 1
C C8 0.7797(5) 0.6177(6) 0.9927(4) 0.0438(10) Uani d . 1
H H8B 0.8360 0.6152 1.0612 0.053 Uiso calc R 1

loop_
_atom_site_aniso_label
_atom_site_aniso_U_11
_atom_site_aniso_U_22
_atom_site_aniso_U_33
_atom_site_aniso_U_12
_atom_site_aniso_U_13
_atom_site_aniso_U_23
Ag1 0.03823(18) 0.0454(2) 0.02819(17) -0.00145(13) -0.01080(12) -0.01508(12)
S1 0.0341(5) 0.0548(6) 0.0233(5) 0.0052(4) -0.0116(4) -0.0166(4)
Cl1 0.0277(4) 0.0342(5) 0.0253(4) -0.0034(4) -0.0094(3) -0.0067(4)
O1 0.0409(16) 0.084(2) 0.0349(16) 0.0198(15) -0.0173(13) -0.0355(15)
O2 0.081(2) 0.0370(18) 0.093(3) 0.0087(17) -0.036(2) -0.0169(17)
O3 0.0372(17) 0.115(3) 0.0460(19) -0.0143(18) -0.0022(14) 0.0004(19)
O4 0.074(2) 0.0558(19) 0.0558(19) -0.0220(16) -0.0415(17) -0.0068(15)
O5 0.0551(18) 0.073(2) 0.0261(14) -0.0142(16) -0.0155(13) 0.0040(14)
N1 0.0244(15) 0.0344(17) 0.0285(16) -0.0048(13) -0.0094(12) -0.0060(13)
N2 0.0249(14) 0.0407(18) 0.0208(14) 0.0001(13) -0.0089(11) -0.0120(13)
N3 0.0226(14) 0.0425(18) 0.0264(15) -0.0009(13) -0.0107(12) -0.0092(13)
N4 0.0285(16) 0.062(2) 0.0305(17) 0.0064(15) -0.0180(13) -0.0121(16)
C1 0.0246(17) 0.031(2) 0.0268(18) -0.0017(15) -0.0049(14) -0.0053(15)
C2 0.0249(18) 0.036(2) 0.032(2) -0.0062(15) -0.0123(15) -0.0029(16)
C3 0.0197(17) 0.040(2) 0.040(2) 0.0051(15) -0.0079(15) -0.0073(17)
C4 0.0330(19) 0.037(2) 0.0274(19) -0.0009(16) -0.0090(15) -0.0100(16)
C5 0.0240(17) 0.0327(19) 0.0217(17) -0.0062(14) -0.0075(13) -0.0024(14)
C6 0.0296(18) 0.038(2) 0.0208(18) -0.0011(16) -0.0083(14) -0.0058(15)
C7 0.0289(17) 0.0310(19) 0.0173(16) -0.0071(15) -0.0074(13) -0.0032(14)
C8 0.035(2) 0.066(3) 0.032(2) 0.0034(19) -0.0202(17) -0.0152(19)

loop_
_atom_type_symbol
_atom_type_description
_atom_type_scat_dispersion_real
_atom_type_scat_dispersion_imag
_atom_type_scat_source
C C 0.0033 0.0016 'International Tables Vol C Tables 4.2.6.8 and 6.1.1.4'
H H 0.0000 0.0000 'International Tables Vol C Tables 4.2.6.8 and 6.1.1.4'
N N 0.0061 0.0033 'International Tables Vol C Tables 4.2.6.8 and 6.1.1.4'
O O 0.0106 0.0060 'International Tables Vol C Tables 4.2.6.8 and 6.1.1.4'
S S 0.1246 0.1234 'International Tables Vol C Tables 4.2.6.8 and 6.1.1.4'
Ag Ag -0.8971 1.1015 'International Tables Vol C Tables 4.2.6.8 and 6.1.1.4'
Cl Cl 0.1484 0.1585 'International Tables Vol C Tables 4.2.6.8 and 6.1.1.4'

loop_
_geom_angle_atom_site_label_1
_geom_angle_atom_site_label_2
_geom_angle_atom_site_label_3
_geom_angle_site_symmetry_1
_geom_angle_site_symmetry_3
_geom_angle
_geom_angle_publ_flag
N3 Ag1 N1 2_666 . 171.80(10) yes
N3 Ag1 Ag1 2_666 2_566 113.83(8) ?
N1 Ag1 Ag1 . 2_566 71.44(8) ?
C7 S1 C8 . . 86.22(17) ?
O2 Cl1 O3 . . 110.4(2) ?
O2 Cl1 O4 . . 109.20(19) ?
O3 Cl1 O4 . . 110.2(2) ?
O2 Cl1 O5 . . 110.5(2) ?
O3 Cl1 O5 . . 107.71(18) ?
O4 Cl1 O5 . . 108.82(18) ?
C2 N1 C1 . . 117.2(3) ?
C2 N1 Ag1 . . 125.0(2) ?
C1 N1 Ag1 . . 117.8(2) ?
C7 N2 C6 . . 123.0(3) ?
C7 N2 H2B . . 118.5 ?
C6 N2 H2B . . 118.5 ?
C7 N3 N4 . . 111.7(3) ?
C7 N3 Ag1 . 2_666 132.9(2) ?
N4 N3 Ag1 . 2_666 115.4(2) ?
C8 N4 N3 . . 111.8(3) ?
N1 C1 C5 . . 123.2(3) ?
N1 C1 H1A . . 118.4 ?
C5 C1 H1A . . 118.4 ?
N1 C2 C3 . . 123.1(3) ?
N1 C2 H2A . . 118.5 ?
C3 C2 H2A . . 118.5 ?
C2 C3 C4 . . 119.9(3) ?
C2 C3 H3A . . 120.0 ?
C4 C3 H3A . . 120.0 ?
C3 C4 C5 . . 118.3(3) ?
C3 C4 H4A . . 120.8 ?
C5 C4 H4A . . 120.8 ?
C1 C5 C4 . . 118.3(3) ?
C1 C5 C6 . . 123.8(3) ?
C4 C5 C6 . . 117.8(3) ?
O1 C6 N2 . . 120.6(3) ?
O1 C6 C5 . . 122.4(3) ?
N2 C6 C5 . . 117.0(3) ?
N3 C7 N2 . . 121.9(3) ?
N3 C7 S1 . . 114.3(2) ?
N2 C7 S1 . . 123.8(2) ?
N4 C8 S1 . . 116.0(3) ?
N4 C8 H8B . . 122.0 ?
S1 C8 H8B . . 122.0 ?

loop_
_geom_bond_atom_site_label_1
_geom_bond_atom_site_label_2
_geom_bond_site_symmetry_2
_geom_bond_distance
_geom_bond_publ_flag
Ag1 N1 . 2.187(3) yes
Ag1 N3 2_666 2.172(3) yes
Ag1 Ag1 2_566 3.3170(7) yes
O1 C6 . 1.204(4) yes
N2 C6 . 1.376(4) yes
N2 C7 . 1.368(4) yes
S1 C7 . 1.717(3) ?
S1 C8 . 1.722(4) ?
Cl1 O2 . 1.415(3) ?
Cl1 O3 . 1.416(3) ?
Cl1 O4 . 1.427(3) ?
Cl1 O5 . 1.439(3) ?
N1 C2 . 1.341(4) ?
N1 C1 . 1.350(4) ?
N2 H2B . 0.86 ?
N3 C7 . 1.323(4) ?
N3 N4 . 1.384(4) ?
N3 Ag1 2_666 2.172(3) ?
N4 C8 . 1.280(5) ?
C1 C5 . 1.384(5) ?
C1 H1A . 0.93 ?
C2 C3 . 1.369(5) ?
C2 H2A . 0.93 ?
C3 C4 . 1.374(5) ?
C3 H3A . 0.93 ?
C4 C5 . 1.396(5) ?
C4 H4A . 0.93 ?
C5 C6 . 1.490(4) ?
C8 H8B . 0.93 ?

loop_
_geom_hbond_atom_site_label_D
_geom_hbond_atom_site_label_H
_geom_hbond_atom_site_label_A
_geom_hbond_site_symmetry_A
_geom_hbond_distance_DH
_geom_hbond_distance_HA
_geom_hbond_distance_DA
_geom_hbond_angle_DHA
_geom_hbond_publ_flag
N2 H2B O5 2_666 0.86 2.14 2.910(4) 149 yes
N2 H2B O4 . 0.86 2.52 2.981(4) 114 yes

loop_
_geom_torsion_atom_site_label_1
_geom_torsion_atom_site_label_2
_geom_torsion_atom_site_label_3
_geom_torsion_atom_site_label_4
_geom_torsion_site_symmetry_1
_geom_torsion
Ag1 Ag1 N1 C1 2_566 100.8(2)
C7 N3 N4 C8 . 0.8(5)
Ag1 N3 N4 C8 2_666 -177.2(3)
C2 N1 C1 C5 . -1.0(5)
Ag1 N1 C1 C5 . 176.6(3)
C1 N1 C2 C3 . 0.6(5)
Ag1 N1 C2 C3 . -176.9(3)
N1 C2 C3 C4 . -0.3(6)
C2 C3 C4 C5 . 0.4(6)
N1 C1 C5 C4 . 1.1(5)
N1 C1 C5 C6 . 178.3(3)
C3 C4 C5 C1 . -0.8(5)
C3 C4 C5 C6 . -178.1(3)
C7 N2 C6 O1 . 3.0(6)
C7 N2 C6 C5 . -174.8(3)
C1 C5 C6 O1 . -168.4(4)
C4 C5 C6 O1 . 8.8(6)
C1 C5 C6 N2 . 9.4(5)
C4 C5 C6 N2 . -173.4(3)
N4 N3 C7 N2 . 179.6(3)
Ag1 N3 C7 N2 2_666 -2.8(5)
N4 N3 C7 S1 . -0.8(4)
Ag1 N3 C7 S1 2_666 176.82(18)
C6 N2 C7 N3 . 177.0(3)
C6 N2 C7 S1 . -2.6(5)
C8 S1 C7 N3 . 0.4(3)
C8 S1 C7 N2 . 180.0(3)
N3 N4 C8 S1 . -0.6(5)
C7 S1 C8 N4 . 0.1(4)
